data_4320081
loop_
_publ_author_name
'Edit Y. Tshuva'
'Israel Goldberg'
'Moshe Kol'
'Zeev Goldschmidt'

_publ_section_title
;
 Coordination Chemistry of Amine Bis(phenolate) Titanium Complexes: Tuning
 Complex Type and Structure by Ligand Modification
;
_journal_name_full 'Inorganic Chemistry'
_journal_page_first 4263
_journal_page_last 4270
_journal_paper_doi 10.1021/ic010210s
_journal_volume 40
_journal_year 2001
_chemical_formula_moiety '(C42 H54 N2 O4 Ti).2(C6 H6)'
_chemical_formula_sum 'C54 H66 N2 O4 Ti'
_chemical_formula_weight 854.99
_chemical_name_systematic
;
  ?
;
_space_group_IT_number 2
_symmetry_cell_setting triclinic
_symmetry_space_group_name_Hall '-P 1'
_symmetry_space_group_name_H-M 'P -1'
_atom_sites_solution_hydrogens geom
_atom_sites_solution_primary direct
_atom_sites_solution_secondary difmap
_audit_creation_method SHELXL-97
_cell_angle_alpha 76.0060(7)
_cell_angle_beta 88.5410(7)
_cell_angle_gamma 77.7430(11)
_cell_formula_units_Z 2
_cell_length_a 12.7240(2)
_cell_length_b 13.3090(2)
_cell_length_c 14.9440(3)
_cell_measurement_reflns_used 11173
_cell_measurement_temperature 110(2)
_cell_measurement_theta_max 28.61
_cell_measurement_theta_min 2.13
_cell_volume 2398.70(7)
_computing_cell_refinement Denzo
_computing_data_collection 'Collect, Nonius B.V.'
_computing_data_reduction Denzo
_computing_structure_refinement 'SHELXL-97 (Sheldrick, 1997)'
_computing_structure_solution SIR-92
_diffrn_ambient_temperature 110(2)
_diffrn_detector_area_resol_mean '56 microns'
_diffrn_measured_fraction_theta_full 0.930
_diffrn_measured_fraction_theta_max 0.930
_diffrn_measurement_device_type 'Nonius KappaCCD'
_diffrn_measurement_method '1.5 deg. Phi & Omega scans'
_diffrn_radiation_monochromator graphite
_diffrn_radiation_source 'fine-focus sealed tube'
_diffrn_radiation_type MoK\a
_diffrn_radiation_wavelength 0.71070
_diffrn_reflns_av_R_equivalents 0.0000
_diffrn_reflns_av_sigmaI/netI 0.0684
_diffrn_reflns_limit_h_max 17
_diffrn_reflns_limit_h_min 0
_diffrn_reflns_limit_k_max 17
_diffrn_reflns_limit_k_min -16
_diffrn_reflns_limit_l_max 19
_diffrn_reflns_limit_l_min -19
_diffrn_reflns_number 11173
_diffrn_reflns_theta_full 28.61
_diffrn_reflns_theta_max 28.61
_diffrn_reflns_theta_min 2.13
_exptl_absorpt_coefficient_mu 0.224
_exptl_crystal_colour red-orange
_exptl_crystal_density_diffrn 1.184
_exptl_crystal_density_method 'not measured'
_exptl_crystal_description prisms
_exptl_crystal_F_000 916
_exptl_crystal_size_max 0.35
_exptl_crystal_size_mid 0.20
_exptl_crystal_size_min 0.10
_refine_diff_density_max 1.217
_refine_diff_density_min -0.552
_refine_diff_density_rms 0.069
_refine_ls_extinction_method none
_refine_ls_goodness_of_fit_ref 1.005
_refine_ls_hydrogen_treatment mixed
_refine_ls_matrix_type full
_refine_ls_number_parameters 560
_refine_ls_number_reflns 11173
_refine_ls_number_restraints 0
_refine_ls_restrained_S_all 1.005
_refine_ls_R_factor_all 0.0997
_refine_ls_R_factor_gt 0.0619
_refine_ls_shift/su_max 0.136
_refine_ls_shift/su_mean 0.012
_refine_ls_structure_factor_coef Fsqd
_refine_ls_weighting_details 'calc w=1/[\s^2^(Fo^2^)+(0.0856P)^2^+1.8390P] where P=(Fo^2^+2Fc^2^)/3'
_refine_ls_weighting_scheme calc
_refine_ls_wR_factor_gt 0.1515
_refine_ls_wR_factor_ref 0.1732
_reflns_number_gt 7761
_reflns_number_total 11173
_reflns_threshold_expression >2sigma(I)
_cod_data_source_file ic010210s_2.cif
_cod_data_source_block mk49
_cod_database_code 4320081

loop_
_symmetry_equiv_pos_as_xyz
'x, y, z'
'-x, -y, -z'

loop_
_atom_site_label
_atom_site_type_symbol
_atom_site_fract_x
_atom_site_fract_y
_atom_site_fract_z
_atom_site_U_iso_or_equiv
_atom_site_adp_type
_atom_site_occupancy
_atom_site_symmetry_multiplicity
_atom_site_calc_flag
_atom_site_refinement_flags
_atom_site_disorder_assembly
_atom_site_disorder_group
Ti Ti 0.68914(3) 0.16289(3) 0.66363(3) 0.01966(12) Uani 1 1 d . . .
O2 O 0.77152(12) 0.26266(12) 0.60533(11) 0.0230(4) Uani 1 1 d . . .
O3 O 0.63646(13) 0.04233(13) 0.72651(12) 0.0259(4) Uani 1 1 d . . .
O4 O 0.68972(12) 0.20529(13) 0.77461(11) 0.0238(4) Uani 1 1 d . . .
O5 O 0.65262(13) 0.13651(13) 0.55262(11) 0.0258(4) Uani 1 1 d . . .
N6 N 0.85408(15) 0.05359(15) 0.68544(14) 0.0222(4) Uani 1 1 d . . .
N7 N 0.53547(14) 0.28994(15) 0.63222(13) 0.0184(4) Uani 1 1 d . . .
C8 C 0.86418(18) 0.26605(18) 0.56052(16) 0.0205(5) Uani 1 1 d . . .
C9 C 0.88765(18) 0.36457(18) 0.51758(16) 0.0215(5) Uani 1 1 d . . .
C10 C 0.98404(19) 0.36688(19) 0.47220(17) 0.0240(5) Uani 1 1 d . . .
H10 H 0.9994 0.4335 0.4422 0.029 Uiso 1 1 calc R . .
C11 C 1.05925(19) 0.2746(2) 0.46905(18) 0.0265(5) Uani 1 1 d . . .
C12 C 1.03384(19) 0.1786(2) 0.51261(18) 0.0261(5) Uani 1 1 d . . .
H12 H 1.0842 0.1149 0.5118 0.031 Uiso 1 1 calc R . .
C13 C 0.93723(18) 0.17197(19) 0.55757(16) 0.0225(5) Uani 1 1 d . . .
C14 C 0.90837(19) 0.06691(19) 0.59452(17) 0.0244(5) Uani 1 1 d . . .
H14A H 0.9749 0.0111 0.6009 0.029 Uiso 1 1 calc R . .
H14B H 0.8604 0.0552 0.5486 0.029 Uiso 1 1 calc R . .
C15 C 0.8437(2) -0.06006(19) 0.71385(18) 0.0276(5) Uani 1 1 d . . .
H15A H 0.9165 -0.1062 0.7215 0.033 Uiso 1 1 calc R . .
H15B H 0.8055 -0.0760 0.6638 0.033 Uiso 1 1 calc R . .
C16 C 0.78459(19) -0.08642(19) 0.80172(18) 0.0265(5) Uani 1 1 d . . .
C17 C 0.8295(2) -0.1640(2) 0.87868(19) 0.0311(6) Uani 1 1 d . . .
H17 H 0.9029 -0.1986 0.8785 0.037 Uiso 1 1 calc R . .
C18 C 0.7693(2) -0.1920(2) 0.95605(19) 0.0324(6) Uani 1 1 d . . .
C19 C 0.6619(2) -0.1406(2) 0.95372(19) 0.0320(6) Uani 1 1 d . . .
H19 H 0.6195 -0.1605 1.0056 0.038 Uiso 1 1 calc R . .
C20 C 0.6137(2) -0.0610(2) 0.87832(18) 0.0286(5) Uani 1 1 d . . .
C21 C 0.67705(19) -0.03346(18) 0.80217(17) 0.0246(5) Uani 1 1 d . . .
C22 C 0.62055(18) 0.25565(19) 0.82694(16) 0.0217(5) Uani 1 1 d . . .
C23 C 0.6299(2) 0.2241(2) 0.92363(17) 0.0262(5) Uani 1 1 d . . .
C24 C 0.5553(2) 0.2798(2) 0.97371(17) 0.0294(6) Uani 1 1 d . . .
H24 H 0.5599 0.2586 1.0392 0.035 Uiso 1 1 calc R . .
C25 C 0.4739(2) 0.3656(2) 0.93151(18) 0.0279(5) Uani 1 1 d . . .
C26 C 0.46794(19) 0.3953(2) 0.83589(17) 0.0260(5) Uani 1 1 d . . .
H26 H 0.4131 0.4533 0.8059 0.031 Uiso 1 1 calc R . .
C27 C 0.54053(18) 0.34205(19) 0.78313(16) 0.0222(5) Uani 1 1 d . . .
C28 C 0.53987(19) 0.37618(18) 0.67976(16) 0.0219(5) Uani 1 1 d . . .
H28A H 0.4770 0.4350 0.6586 0.026 Uiso 1 1 calc R . .
H28B H 0.6055 0.4039 0.6608 0.026 Uiso 1 1 calc R . .
C29 C 0.52700(18) 0.34176(19) 0.53102(16) 0.0219(5) Uani 1 1 d . . .
H29A H 0.4651 0.4029 0.5200 0.026 Uiso 1 1 calc R . .
H29B H 0.5926 0.3698 0.5134 0.026 Uiso 1 1 calc R . .
C30 C 0.51348(18) 0.2720(2) 0.46900(16) 0.0234(5) Uani 1 1 d . . .
C31 C 0.44153(19) 0.3093(2) 0.39319(16) 0.0273(5) Uani 1 1 d . . .
H31 H 0.3965 0.3779 0.3839 0.033 Uiso 1 1 calc R . .
C32 C 0.4345(2) 0.2481(2) 0.33120(18) 0.0326(6) Uani 1 1 d . . .
C33 C 0.4988(2) 0.1468(2) 0.34805(19) 0.0350(6) Uani 1 1 d . . .
H33 H 0.4929 0.1035 0.3071 0.042 Uiso 1 1 calc R . .
C34 C 0.5714(2) 0.1063(2) 0.42250(18) 0.0299(6) Uani 1 1 d . . .
C35 C 0.57993(18) 0.1709(2) 0.48223(16) 0.0233(5) Uani 1 1 d . . .
C36 C 0.91678(18) 0.08070(19) 0.75656(18) 0.0252(5) Uani 1 1 d . . .
H36A H 0.8801 0.0654 0.8160 0.030 Uiso 1 1 calc R . .
H36B H 0.9134 0.1580 0.7387 0.030 Uiso 1 1 calc R . .
C37 C 1.0349(2) 0.0244(2) 0.7727(2) 0.0368(7) Uani 1 1 d . . .
H37A H 1.0407 -0.0533 0.7916 0.044 Uiso 1 1 calc R . .
H37B H 1.0745 0.0409 0.7150 0.044 Uiso 1 1 calc R . .
C38 C 1.0836(2) 0.0608(3) 0.8476(2) 0.0509(8) Uani 1 1 d . . .
H38A H 1.0735 0.1381 0.8305 0.076 Uiso 1 1 calc R . .
H38B H 1.1607 0.0288 0.8549 0.076 Uiso 1 1 calc R . .
H38C H 1.0482 0.0389 0.9060 0.076 Uiso 1 1 calc R . .
C39 C 0.44356(17) 0.23715(19) 0.66381(16) 0.0211(5) Uani 1 1 d . . .
H39A H 0.4527 0.2066 0.7312 0.025 Uiso 1 1 calc R . .
H39B H 0.4484 0.1775 0.6341 0.025 Uiso 1 1 calc R . .
C40 C 0.33140(19) 0.3065(2) 0.64458(19) 0.0302(6) Uani 1 1 d . . .
H40A H 0.3183 0.3328 0.5771 0.036 Uiso 1 1 calc R . .
H40B H 0.3259 0.3685 0.6713 0.036 Uiso 1 1 calc R . .
C41 C 0.2468(2) 0.2447(2) 0.6858(2) 0.0379(7) Uani 1 1 d . . .
H41A H 0.2501 0.1851 0.6573 0.057 Uiso 1 1 calc R . .
H41B H 0.1752 0.2914 0.6743 0.057 Uiso 1 1 calc R . .
H41C H 0.2604 0.2178 0.7525 0.057 Uiso 1 1 calc R . .
C42 C 0.80717(19) 0.4643(2) 0.51912(19) 0.0288(6) Uani 1 1 d . . .
H42A H 0.8354 0.5257 0.4862 0.043 Uiso 1 1 calc R . .
H42B H 0.7938 0.4683 0.5832 0.043 Uiso 1 1 calc R . .
H42C H 0.7397 0.4640 0.4890 0.043 Uiso 1 1 calc R . .
C43 C 1.1629(2) 0.2801(2) 0.4182(2) 0.0379(7) Uani 1 1 d . . .
H43A H 1.2230 0.2631 0.4628 0.057 Uiso 1 1 calc R . .
H43B H 1.1581 0.3517 0.3792 0.057 Uiso 1 1 calc R . .
H43C H 1.1748 0.2290 0.3795 0.057 Uiso 1 1 calc R . .
C44 C 0.8197(3) -0.2755(2) 1.0402(2) 0.0428(7) Uani 1 1 d . . .
H44A H 0.8584 -0.3386 1.0213 0.064 Uiso 1 1 calc R . .
H44B H 0.7633 -0.2943 1.0829 0.064 Uiso 1 1 calc R . .
H44C H 0.8702 -0.2476 1.0710 0.064 Uiso 1 1 calc R . .
C45 C 0.4976(2) -0.0050(2) 0.8770(2) 0.0350(6) Uani 1 1 d . . .
H45A H 0.4628 -0.0391 0.9319 0.052 Uiso 1 1 calc R . .
H45B H 0.4610 -0.0089 0.8215 0.052 Uiso 1 1 calc R . .
H45C H 0.4935 0.0694 0.8769 0.052 Uiso 1 1 calc R . .
C46 C 0.7194(2) 0.1347(2) 0.96954(18) 0.0334(6) Uani 1 1 d . . .
H46A H 0.7165 0.0713 0.9482 0.050 Uiso 1 1 calc R . .
H46B H 0.7115 0.1200 1.0366 0.050 Uiso 1 1 calc R . .
H46C H 0.7887 0.1545 0.9538 0.050 Uiso 1 1 calc R . .
C47 C 0.3945(2) 0.4225(2) 0.9891(2) 0.0375(6) Uani 1 1 d . . .
H47A H 0.3455 0.4819 0.9485 0.056 Uiso 1 1 calc R . .
H47B H 0.4334 0.4492 1.0309 0.056 Uiso 1 1 calc R . .
H47C H 0.3530 0.3732 1.0251 0.056 Uiso 1 1 calc R . .
C48 C 0.3610(2) 0.2921(3) 0.24659(19) 0.0445(8) Uani 1 1 d . . .
H48A H 0.4039 0.3103 0.1920 0.067 Uiso 1 1 calc R . .
H48B H 0.3097 0.3557 0.2538 0.067 Uiso 1 1 calc R . .
H48C H 0.3216 0.2387 0.2391 0.067 Uiso 1 1 calc R . .
C49 C 0.6439(2) -0.0023(2) 0.4385(2) 0.0400(7) Uani 1 1 d . . .
H49A H 0.6216 -0.0411 0.3969 0.060 Uiso 1 1 calc R . .
H49B H 0.6389 -0.0411 0.5026 0.060 Uiso 1 1 calc R . .
H49C H 0.7184 0.0048 0.4263 0.060 Uiso 1 1 calc R . .
C50 C -0.1410(3) 0.4787(3) 0.8980(3) 0.0555(9) Uani 1 1 d . . .
H50 H -0.1692 0.5042 0.9497 0.067 Uiso 1 1 calc R . .
C51 C -0.0452(3) 0.4997(3) 0.8618(3) 0.0566(9) Uani 1 1 d . . .
H51 H -0.0078 0.5406 0.8883 0.068 Uiso 1 1 calc R . .
C52 C -0.0024(2) 0.4615(3) 0.7866(2) 0.0461(8) Uani 1 1 d . . .
H52 H 0.0632 0.4769 0.7611 0.055 Uiso 1 1 calc R . .
C53 C -0.0563(2) 0.4015(2) 0.7503(2) 0.0397(7) Uani 1 1 d . . .
H53 H -0.0276 0.3737 0.6999 0.048 Uiso 1 1 calc R . .
C54 C -0.1527(2) 0.3813(2) 0.7868(2) 0.0429(7) Uani 1 1 d . . .
H54 H -0.1900 0.3395 0.7614 0.052 Uiso 1 1 calc R . .
C55 C -0.1948(3) 0.4214(3) 0.8596(2) 0.0517(8) Uani 1 1 d . . .
H55 H -0.2621 0.4089 0.8832 0.062 Uiso 1 1 calc R . .
C56 C 0.0965(3) 0.7036(3) 0.7670(3) 0.0559(9) Uani 1 1 d . . .
H56 H 0.0253 0.6965 0.7568 0.067 Uiso 1 1 calc R . .
C57 C 0.1601(5) 0.7225(4) 0.6959(2) 0.106(2) Uani 1 1 d . . .
H57 H 0.1333 0.7318 0.6350 0.127 Uiso 1 1 calc R . .
C58 C 0.2612(5) 0.7282(5) 0.7096(3) 0.113(2) Uani 1 1 d . . .
H58 H 0.3077 0.7371 0.6589 0.136 Uiso 1 1 calc R . .
C59 C 0.2999(4) 0.7213(6) 0.7988(3) 0.114(2) Uani 1 1 d . . .
H59 H 0.3706 0.7303 0.8078 0.137 Uiso 1 1 calc R . .
C60 C 0.2357(3) 0.7016(3) 0.8714(3) 0.0601(10) Uani 1 1 d . . .
H60 H 0.2621 0.6931 0.9323 0.072 Uiso 1 1 calc R . .
C61 C 0.1330(3) 0.6942(3) 0.8567(2) 0.0525(8) Uani 1 1 d . . .
H61 H 0.0864 0.6827 0.9070 0.063 Uiso 1 1 calc R . .

loop_
_atom_site_aniso_label
_atom_site_aniso_U_11
_atom_site_aniso_U_22
_atom_site_aniso_U_33
_atom_site_aniso_U_23
_atom_site_aniso_U_13
_atom_site_aniso_U_12
Ti 0.0188(2) 0.0183(2) 0.0223(2) -0.00690(17) 0.00246(16) -0.00297(15)
O2 0.0206(8) 0.0192(9) 0.0283(9) -0.0059(7) 0.0058(7) -0.0028(6)
O3 0.0246(8) 0.0209(9) 0.0302(9) -0.0034(7) 0.0022(7) -0.0042(7)
O4 0.0201(8) 0.0260(9) 0.0249(9) -0.0099(7) 0.0011(7) -0.0002(7)
O5 0.0292(9) 0.0230(9) 0.0265(9) -0.0111(7) 0.0020(7) -0.0025(7)
N6 0.0216(10) 0.0161(10) 0.0286(11) -0.0061(8) 0.0037(8) -0.0033(8)
N7 0.0185(9) 0.0180(10) 0.0197(9) -0.0069(8) 0.0013(7) -0.0036(7)
C8 0.0188(11) 0.0235(12) 0.0205(11) -0.0079(9) 0.0008(9) -0.0046(9)
C9 0.0212(11) 0.0211(12) 0.0229(12) -0.0066(9) -0.0028(9) -0.0041(9)
C10 0.0255(12) 0.0232(12) 0.0263(12) -0.0071(10) 0.0008(10) -0.0101(10)
C11 0.0234(12) 0.0284(13) 0.0321(14) -0.0139(11) 0.0063(10) -0.0082(10)
C12 0.0234(12) 0.0248(13) 0.0330(14) -0.0148(11) 0.0049(10) -0.0028(10)
C13 0.0230(12) 0.0218(12) 0.0246(12) -0.0093(10) 0.0026(9) -0.0047(9)
C14 0.0223(12) 0.0196(12) 0.0322(13) -0.0105(10) 0.0058(10) -0.0022(9)
C15 0.0280(13) 0.0161(12) 0.0386(15) -0.0081(11) 0.0077(11) -0.0040(9)
C16 0.0275(13) 0.0186(12) 0.0338(14) -0.0070(10) 0.0032(10) -0.0049(10)
C17 0.0299(13) 0.0205(13) 0.0424(16) -0.0074(11) -0.0016(11) -0.0044(10)
C18 0.0440(15) 0.0213(13) 0.0318(14) -0.0039(11) -0.0034(12) -0.0087(11)
C19 0.0432(15) 0.0246(14) 0.0304(14) -0.0073(11) 0.0070(12) -0.0121(11)
C20 0.0312(13) 0.0223(13) 0.0340(14) -0.0093(11) 0.0056(11) -0.0070(10)
C21 0.0275(12) 0.0162(12) 0.0309(13) -0.0063(10) 0.0037(10) -0.0060(9)
C22 0.0193(11) 0.0254(12) 0.0232(12) -0.0104(10) 0.0032(9) -0.0060(9)
C23 0.0284(12) 0.0269(13) 0.0247(13) -0.0068(10) -0.0001(10) -0.0081(10)
C24 0.0361(14) 0.0337(15) 0.0201(12) -0.0072(11) 0.0040(10) -0.0103(11)
C25 0.0283(13) 0.0300(14) 0.0290(13) -0.0124(11) 0.0076(10) -0.0091(10)
C26 0.0245(12) 0.0249(13) 0.0303(13) -0.0119(10) 0.0017(10) -0.0031(10)
C27 0.0235(12) 0.0228(12) 0.0228(12) -0.0092(10) 0.0013(9) -0.0066(9)
C28 0.0231(11) 0.0184(12) 0.0251(12) -0.0081(9) 0.0000(9) -0.0031(9)
C29 0.0220(11) 0.0225(12) 0.0210(12) -0.0056(9) 0.0004(9) -0.0042(9)
C30 0.0224(12) 0.0296(13) 0.0213(12) -0.0085(10) 0.0046(9) -0.0098(10)
C31 0.0238(12) 0.0380(15) 0.0215(12) -0.0064(11) 0.0040(10) -0.0109(10)
C32 0.0259(13) 0.0555(19) 0.0229(13) -0.0140(12) 0.0056(10) -0.0185(12)
C33 0.0358(14) 0.0526(18) 0.0295(14) -0.0244(13) 0.0084(11) -0.0219(13)
C34 0.0283(13) 0.0375(15) 0.0312(14) -0.0181(12) 0.0084(11) -0.0127(11)
C35 0.0225(11) 0.0288(13) 0.0225(12) -0.0100(10) 0.0048(9) -0.0097(10)
C36 0.0231(12) 0.0204(12) 0.0313(13) -0.0059(10) -0.0017(10) -0.0028(9)
C37 0.0257(13) 0.0293(15) 0.0506(18) -0.0046(13) -0.0053(12) -0.0003(11)
C38 0.0362(16) 0.056(2) 0.054(2) -0.0010(16) -0.0163(14) -0.0085(14)
C39 0.0191(11) 0.0219(12) 0.0233(12) -0.0062(9) 0.0026(9) -0.0057(9)
C40 0.0222(12) 0.0302(14) 0.0372(15) -0.0084(11) 0.0018(11) -0.0029(10)
C41 0.0212(13) 0.0423(17) 0.0526(18) -0.0150(14) 0.0102(12) -0.0085(11)
C42 0.0240(12) 0.0219(13) 0.0388(15) -0.0040(11) 0.0009(11) -0.0050(10)
C43 0.0323(14) 0.0341(16) 0.0532(18) -0.0190(14) 0.0184(13) -0.0126(12)
C44 0.0546(18) 0.0332(16) 0.0377(16) -0.0023(13) -0.0083(14) -0.0092(13)
C45 0.0334(14) 0.0321(15) 0.0359(15) -0.0043(12) 0.0135(12) -0.0052(11)
C46 0.0349(14) 0.0344(15) 0.0282(14) -0.0062(11) -0.0029(11) -0.0024(11)
C47 0.0412(16) 0.0389(16) 0.0347(15) -0.0167(13) 0.0125(12) -0.0063(12)
C48 0.0390(16) 0.075(2) 0.0257(14) -0.0156(15) -0.0009(12) -0.0207(15)
C49 0.0448(16) 0.0392(17) 0.0464(17) -0.0279(14) 0.0074(13) -0.0121(13)
C50 0.0450(19) 0.068(2) 0.057(2) -0.0320(19) 0.0034(16) -0.0021(17)
C51 0.0484(19) 0.065(2) 0.066(2) -0.0328(19) -0.0148(17) -0.0101(17)
C52 0.0344(16) 0.057(2) 0.0467(18) -0.0098(16) -0.0040(13) -0.0115(14)
C53 0.0399(16) 0.0438(17) 0.0364(16) -0.0150(13) 0.0010(13) -0.0053(13)
C54 0.0433(17) 0.0339(16) 0.0537(19) -0.0147(14) 0.0044(14) -0.0086(13)
C55 0.0403(17) 0.057(2) 0.059(2) -0.0209(17) 0.0116(15) -0.0084(15)
C56 0.0482(19) 0.059(2) 0.063(2) -0.0196(19) -0.0052(17) -0.0104(16)
C57 0.190(6) 0.139(4) 0.0223(18) -0.001(2) -0.008(2) -0.129(4)
C58 0.164(5) 0.182(6) 0.047(2) -0.047(3) 0.047(3) -0.135(5)
C59 0.113(4) 0.223(7) 0.058(3) -0.057(4) 0.031(3) -0.126(5)
C60 0.060(2) 0.072(3) 0.056(2) -0.0223(19) 0.0008(18) -0.0242(19)
C61 0.051(2) 0.057(2) 0.049(2) -0.0145(17) 0.0044(16) -0.0116(16)

loop_
_atom_type_symbol
_atom_type_description
_atom_type_scat_dispersion_real
_atom_type_scat_dispersion_imag
_atom_type_scat_source
C C 0.0033 0.0016 'International Tables Vol C Tables 4.2.6.8 and 6.1.1.4'
H H 0.0000 0.0000 'International Tables Vol C Tables 4.2.6.8 and 6.1.1.4'
N N 0.0061 0.0033 'International Tables Vol C Tables 4.2.6.8 and 6.1.1.4'
O O 0.0106 0.0060 'International Tables Vol C Tables 4.2.6.8 and 6.1.1.4'
Ti Ti 0.2776 0.4457 'International Tables Vol C Tables 4.2.6.8 and 6.1.1.4'

loop_
_geom_angle_atom_site_label_1
_geom_angle_atom_site_label_2
_geom_angle_atom_site_label_3
_geom_angle
_geom_angle_site_symmetry_1
_geom_angle_site_symmetry_3
_geom_angle_publ_flag
O5 Ti O4 165.84(7) . . ?
O5 Ti O3 88.30(8) . . ?
O4 Ti O3 89.65(8) . . ?
O5 Ti O2 93.39(7) . . ?
O4 Ti O2 91.65(7) . . ?
O3 Ti O2 167.46(7) . . ?
O5 Ti N6 97.54(7) . . ?
O4 Ti N6 96.29(7) . . ?
O3 Ti N6 85.82(7) . . ?
O2 Ti N6 81.64(7) . . ?
O5 Ti N7 82.92(7) . . ?
O4 Ti N7 83.80(7) . . ?
O3 Ti N7 101.92(7) . . ?
O2 Ti N7 90.62(7) . . ?
N6 Ti N7 172.25(7) . . ?
C8 O2 Ti 139.90(15) . . ?
C21 O3 Ti 129.47(15) . . ?
C22 O4 Ti 139.00(14) . . ?
C35 O5 Ti 142.66(15) . . ?
C15 N6 C36 111.17(19) . . ?
C15 N6 C14 106.42(18) . . ?
C36 N6 C14 111.64(18) . . ?
C15 N6 Ti 110.28(14) . . ?
C36 N6 Ti 109.40(14) . . ?
C14 N6 Ti 107.85(14) . . ?
C29 N7 C28 105.81(17) . . ?
C29 N7 C39 112.19(17) . . ?
C28 N7 C39 111.96(18) . . ?
C29 N7 Ti 109.59(13) . . ?
C28 N7 Ti 110.00(13) . . ?
C39 N7 Ti 107.30(13) . . ?
O2 C8 C13 120.3(2) . . ?
O2 C8 C9 119.5(2) . . ?
C13 C8 C9 120.3(2) . . ?
C10 C9 C8 118.8(2) . . ?
C10 C9 C42 121.6(2) . . ?
C8 C9 C42 119.5(2) . . ?
C9 C10 C11 122.3(2) . . ?
C9 C10 H10 118.8 . . ?
C11 C10 H10 118.8 . . ?
C12 C11 C10 117.4(2) . . ?
C12 C11 C43 121.7(2) . . ?
C10 C11 C43 120.9(2) . . ?
C11 C12 C13 122.5(2) . . ?
C11 C12 H12 118.7 . . ?
C13 C12 H12 118.7 . . ?
C8 C13 C12 118.7(2) . . ?
C8 C13 C14 120.7(2) . . ?
C12 C13 C14 120.4(2) . . ?
C13 C14 N6 115.57(19) . . ?
C13 C14 H14A 108.4 . . ?
N6 C14 H14A 108.4 . . ?
C13 C14 H14B 108.4 . . ?
N6 C14 H14B 108.4 . . ?
H14A C14 H14B 107.4 . . ?
N6 C15 C16 113.8(2) . . ?
N6 C15 H15A 108.8 . . ?
C16 C15 H15A 108.8 . . ?
N6 C15 H15B 108.8 . . ?
C16 C15 H15B 108.8 . . ?
H15A C15 H15B 107.7 . . ?
C17 C16 C21 119.7(2) . . ?
C17 C16 C15 123.1(2) . . ?
C21 C16 C15 117.1(2) . . ?
C16 C17 C18 121.3(2) . . ?
C16 C17 H17 119.3 . . ?
C18 C17 H17 119.3 . . ?
C19 C18 C17 117.9(2) . . ?
C19 C18 C44 121.3(3) . . ?
C17 C18 C44 120.8(3) . . ?
C18 C19 C20 122.8(3) . . ?
C18 C19 H19 118.6 . . ?
C20 C19 H19 118.6 . . ?
C19 C20 C21 117.9(2) . . ?
C19 C20 C45 122.3(2) . . ?
C21 C20 C45 119.8(2) . . ?
O3 C21 C16 118.0(2) . . ?
O3 C21 C20 121.5(2) . . ?
C16 C21 C20 120.4(2) . . ?
O4 C22 C27 118.6(2) . . ?
O4 C22 C23 120.8(2) . . ?
C27 C22 C23 120.6(2) . . ?
C24 C23 C22 117.7(2) . . ?
C24 C23 C46 122.3(2) . . ?
C22 C23 C46 120.0(2) . . ?
C23 C24 C25 122.7(2) . . ?
C23 C24 H24 118.7 . . ?
C25 C24 H24 118.7 . . ?
C26 C25 C24 118.0(2) . . ?
C26 C25 C47 121.5(2) . . ?
C24 C25 C47 120.5(2) . . ?
C25 C26 C27 121.3(2) . . ?
C25 C26 H26 119.4 . . ?
C27 C26 H26 119.4 . . ?
C26 C27 C22 119.6(2) . . ?
C26 C27 C28 122.5(2) . . ?
C22 C27 C28 117.8(2) . . ?
N7 C28 C27 114.30(19) . . ?
N7 C28 H28A 108.7 . . ?
C27 C28 H28A 108.7 . . ?
N7 C28 H28B 108.7 . . ?
C27 C28 H28B 108.7 . . ?
H28A C28 H28B 107.6 . . ?
C30 C29 N7 115.61(19) . . ?
C30 C29 H29A 108.4 . . ?
N7 C29 H29A 108.4 . . ?
C30 C29 H29B 108.4 . . ?
N7 C29 H29B 108.4 . . ?
H29A C29 H29B 107.4 . . ?
C31 C30 C35 119.1(2) . . ?
C31 C30 C29 121.0(2) . . ?
C35 C30 C29 119.7(2) . . ?
C32 C31 C30 121.4(3) . . ?
C32 C31 H31 119.3 . . ?
C30 C31 H31 119.3 . . ?
C31 C32 C33 118.1(2) . . ?
C31 C32 C48 120.7(3) . . ?
C33 C32 C48 121.2(3) . . ?
C34 C33 C32 122.5(2) . . ?
C34 C33 H33 118.7 . . ?
C32 C33 H33 118.7 . . ?
C33 C34 C35 118.4(2) . . ?
C33 C34 C49 122.3(2) . . ?
C35 C34 C49 119.3(2) . . ?
O5 C35 C34 120.2(2) . . ?
O5 C35 C30 119.4(2) . . ?
C34 C35 C30 120.4(2) . . ?
N6 C36 C37 117.2(2) . . ?
N6 C36 H36A 108.0 . . ?
C37 C36 H36A 108.0 . . ?
N6 C36 H36B 108.0 . . ?
C37 C36 H36B 108.0 . . ?
H36A C36 H36B 107.2 . . ?
C38 C37 C36 109.4(2) . . ?
C38 C37 H37A 109.8 . . ?
C36 C37 H37A 109.8 . . ?
C38 C37 H37B 109.8 . . ?
C36 C37 H37B 109.8 . . ?
H37A C37 H37B 108.2 . . ?
C37 C38 H38A 109.5 . . ?
C37 C38 H38B 109.5 . . ?
H38A C38 H38B 109.5 . . ?
C37 C38 H38C 109.5 . . ?
H38A C38 H38C 109.5 . . ?
H38B C38 H38C 109.5 . . ?
N7 C39 C40 116.49(19) . . ?
N7 C39 H39A 108.2 . . ?
C40 C39 H39A 108.2 . . ?
N7 C39 H39B 108.2 . . ?
C40 C39 H39B 108.2 . . ?
H39A C39 H39B 107.3 . . ?
C39 C40 C41 110.8(2) . . ?
C39 C40 H40A 109.5 . . ?
C41 C40 H40A 109.5 . . ?
C39 C40 H40B 109.5 . . ?
C41 C40 H40B 109.5 . . ?
H40A C40 H40B 108.1 . . ?
C40 C41 H41A 109.5 . . ?
C40 C41 H41B 109.5 . . ?
H41A C41 H41B 109.5 . . ?
C40 C41 H41C 109.5 . . ?
H41A C41 H41C 109.5 . . ?
H41B C41 H41C 109.5 . . ?
C9 C42 H42A 109.5 . . ?
C9 C42 H42B 109.5 . . ?
H42A C42 H42B 109.5 . . ?
C9 C42 H42C 109.5 . . ?
H42A C42 H42C 109.5 . . ?
H42B C42 H42C 109.5 . . ?
C11 C43 H43A 109.5 . . ?
C11 C43 H43B 109.5 . . ?
H43A C43 H43B 109.5 . . ?
C11 C43 H43C 109.5 . . ?
H43A C43 H43C 109.5 . . ?
H43B C43 H43C 109.5 . . ?
C18 C44 H44A 109.5 . . ?
C18 C44 H44B 109.5 . . ?
H44A C44 H44B 109.5 . . ?
C18 C44 H44C 109.5 . . ?
H44A C44 H44C 109.5 . . ?
H44B C44 H44C 109.5 . . ?
C20 C45 H45A 109.5 . . ?
C20 C45 H45B 109.5 . . ?
H45A C45 H45B 109.5 . . ?
C20 C45 H45C 109.5 . . ?
H45A C45 H45C 109.5 . . ?
H45B C45 H45C 109.5 . . ?
C23 C46 H46A 109.5 . . ?
C23 C46 H46B 109.5 . . ?
H46A C46 H46B 109.5 . . ?
C23 C46 H46C 109.5 . . ?
H46A C46 H46C 109.5 . . ?
H46B C46 H46C 109.5 . . ?
C25 C47 H47A 109.5 . . ?
C25 C47 H47B 109.5 . . ?
H47A C47 H47B 109.5 . . ?
C25 C47 H47C 109.5 . . ?
H47A C47 H47C 109.5 . . ?
H47B C47 H47C 109.5 . . ?
C32 C48 H48A 109.5 . . ?
C32 C48 H48B 109.5 . . ?
H48A C48 H48B 109.5 . . ?
C32 C48 H48C 109.5 . . ?
H48A C48 H48C 109.5 . . ?
H48B C48 H48C 109.5 . . ?
C34 C49 H49A 109.5 . . ?
C34 C49 H49B 109.5 . . ?
H49A C49 H49B 109.5 . . ?
C34 C49 H49C 109.5 . . ?
H49A C49 H49C 109.5 . . ?
H49B C49 H49C 109.5 . . ?
C55 C50 C51 119.7(3) . . ?
C55 C50 H50 120.2 . . ?
C51 C50 H50 120.2 . . ?
C50 C51 C52 120.6(3) . . ?
C50 C51 H51 119.7 . . ?
C52 C51 H51 119.7 . . ?
C53 C52 C51 118.9(3) . . ?
C53 C52 H52 120.6 . . ?
C51 C52 H52 120.6 . . ?
C52 C53 C54 120.1(3) . . ?
C52 C53 H53 120.0 . . ?
C54 C53 H53 120.0 . . ?
C55 C54 C53 120.3(3) . . ?
C55 C54 H54 119.9 . . ?
C53 C54 H54 119.9 . . ?
C50 C55 C54 120.4(3) . . ?
C50 C55 H55 119.8 . . ?
C54 C55 H55 119.8 . . ?
C57 C56 C61 120.7(4) . . ?
C57 C56 H56 119.6 . . ?
C61 C56 H56 119.6 . . ?
C56 C57 C58 120.2(4) . . ?
C56 C57 H57 119.9 . . ?
C58 C57 H57 119.9 . . ?
C57 C58 C59 120.5(4) . . ?
C57 C58 H58 119.8 . . ?
C59 C58 H58 119.8 . . ?
C60 C59 C58 119.4(4) . . ?
C60 C59 H59 120.3 . . ?
C58 C59 H59 120.3 . . ?
C59 C60 C61 119.4(4) . . ?
C59 C60 H60 120.3 . . ?
C61 C60 H60 120.3 . . ?
C60 C61 C56 119.6(3) . . ?
C60 C61 H61 120.2 . . ?
C56 C61 H61 120.2 . . ?

loop_
_geom_bond_atom_site_label_1
_geom_bond_atom_site_label_2
_geom_bond_distance
_geom_bond_site_symmetry_2
_geom_bond_publ_flag
Ti O5 1.8660(17) . ?
Ti O4 1.8773(16) . ?
Ti O3 1.8980(17) . ?
Ti O2 1.8989(16) . ?
Ti N6 2.2663(19) . ?
Ti N7 2.2719(18) . ?
O2 C8 1.345(3) . ?
O3 C21 1.349(3) . ?
O4 C22 1.343(3) . ?
O5 C35 1.345(3) . ?
N6 C15 1.503(3) . ?
N6 C36 1.499(3) . ?
N6 C14 1.498(3) . ?
N7 C29 1.499(3) . ?
N7 C28 1.500(3) . ?
N7 C39 1.498(3) . ?
C8 C13 1.402(3) . ?
C8 C9 1.404(3) . ?
C9 C10 1.389(3) . ?
C9 C42 1.499(3) . ?
C10 C11 1.397(3) . ?
C10 H10 0.9500 . ?
C11 C12 1.387(4) . ?
C11 C43 1.512(3) . ?
C12 C13 1.395(3) . ?
C12 H12 0.9500 . ?
C13 C14 1.493(3) . ?
C14 H14A 0.9900 . ?
C14 H14B 0.9900 . ?
C15 C16 1.500(4) . ?
C15 H15A 0.9900 . ?
C15 H15B 0.9900 . ?
C16 C17 1.387(4) . ?
C16 C21 1.401(3) . ?
C17 C18 1.390(4) . ?
C17 H17 0.9500 . ?
C18 C19 1.388(4) . ?
C18 C44 1.514(4) . ?
C19 C20 1.397(4) . ?
C19 H19 0.9500 . ?
C20 C21 1.399(4) . ?
C20 C45 1.505(4) . ?
C22 C27 1.400(3) . ?
C22 C23 1.404(3) . ?
C23 C24 1.394(4) . ?
C23 C46 1.501(4) . ?
C24 C25 1.399(4) . ?
C24 H24 0.9500 . ?
C25 C26 1.387(4) . ?
C25 C47 1.510(4) . ?
C26 C27 1.390(3) . ?
C26 H26 0.9500 . ?
C27 C28 1.501(3) . ?
C28 H28A 0.9900 . ?
C28 H28B 0.9900 . ?
C29 C30 1.498(3) . ?
C29 H29A 0.9900 . ?
C29 H29B 0.9900 . ?
C30 C31 1.399(3) . ?
C30 C35 1.400(3) . ?
C31 C32 1.389(4) . ?
C31 H31 0.9500 . ?
C32 C33 1.388(4) . ?
C32 C48 1.512(4) . ?
C33 C34 1.390(4) . ?
C33 H33 0.9500 . ?
C34 C35 1.401(3) . ?
C34 C49 1.509(4) . ?
C36 C37 1.527(3) . ?
C36 H36A 0.9900 . ?
C36 H36B 0.9900 . ?
C37 C38 1.515(4) . ?
C37 H37A 0.9900 . ?
C37 H37B 0.9900 . ?
C38 H38A 0.9800 . ?
C38 H38B 0.9800 . ?
C38 H38C 0.9800 . ?
C39 C40 1.518(3) . ?
C39 H39A 0.9900 . ?
C39 H39B 0.9900 . ?
C40 C41 1.521(4) . ?
C40 H40A 0.9900 . ?
C40 H40B 0.9900 . ?
C41 H41A 0.9800 . ?
C41 H41B 0.9800 . ?
C41 H41C 0.9800 . ?
C42 H42A 0.9800 . ?
C42 H42B 0.9800 . ?
C42 H42C 0.9800 . ?
C43 H43A 0.9800 . ?
C43 H43B 0.9800 . ?
C43 H43C 0.9800 . ?
C44 H44A 0.9800 . ?
C44 H44B 0.9800 . ?
C44 H44C 0.9800 . ?
C45 H45A 0.9800 . ?
C45 H45B 0.9800 . ?
C45 H45C 0.9800 . ?
C46 H46A 0.9800 . ?
C46 H46B 0.9800 . ?
C46 H46C 0.9800 . ?
C47 H47A 0.9800 . ?
C47 H47B 0.9800 . ?
C47 H47C 0.9800 . ?
C48 H48A 0.9800 . ?
C48 H48B 0.9800 . ?
C48 H48C 0.9800 . ?
C49 H49A 0.9800 . ?
C49 H49B 0.9800 . ?
C49 H49C 0.9800 . ?
C50 C55 1.354(5) . ?
C50 C51 1.377(5) . ?
C50 H50 0.9500 . ?
C51 C52 1.394(5) . ?
C51 H51 0.9500 . ?
C52 C53 1.365(4) . ?
C52 H52 0.9500 . ?
C53 C54 1.381(4) . ?
C53 H53 0.9500 . ?
C54 C55 1.373(5) . ?
C54 H54 0.9500 . ?
C55 H55 0.9500 . ?
C56 C57 1.326(6) . ?
C56 C61 1.398(5) . ?
C56 H56 0.9500 . ?
C57 C58 1.329(7) . ?
C57 H57 0.9500 . ?
C58 C59 1.408(6) . ?
C58 H58 0.9500 . ?
C59 C60 1.349(5) . ?
C59 H59 0.9500 . ?
C60 C61 1.358(5) . ?
C60 H60 0.9500 . ?
C61 H61 0.9500 . ?
